data_1005044
loop_
_publ_author_name
'Gordon, R A'
'DiSalvo, F J'
'Poettgen, R'
'Brese, N E'

_publ_section_title
;
Crystal structure, electric and magnetic behaviour of Ce2 Pd9 Sb3
;
_journal_coden_ASTM JCFTEV
_journal_issue 12
_journal_name_full
;
Journal of the Chemical Society. Faraday Transactions
;
_journal_page_first 2167
_journal_page_last 2171
_journal_paper_doi 10.1039/ft9969202167
_journal_volume 92
_journal_year 1996
_chemical_formula_structural 'Ce2 Pd9 Sb3'
_chemical_formula_sum 'Ce2 Pd9 Sb3'
_chemical_name_systematic 'Dicerium nonapalladium triantimonide'
_space_group_IT_number 63
_symmetry_cell_setting orthorhombic
_symmetry_Int_Tables_number 63
_symmetry_space_group_name_Hall '-C 2c 2'
_symmetry_space_group_name_H-M 'C m c m'
_cell_angle_alpha 90
_cell_angle_beta 90
_cell_angle_gamma 90
_cell_formula_units_Z 4
_cell_length_a 13.769(2)
_cell_length_b 8.0412(8)
_cell_length_c 9.3482(10)
_cell_volume 1035.0
_refine_ls_R_factor_all 0.03
_cod_database_code 1005044

loop_
_symmetry_equiv_pos_as_xyz
x,y,z
x,-y,-z
x,y,1/2-z
x,-y,1/2+z
-x,-y,-z
-x,y,z
-x,-y,1/2+z
-x,y,1/2-z
1/2+x,1/2+y,z
1/2+x,1/2-y,-z
1/2+x,1/2+y,1/2-z
1/2+x,1/2-y,1/2+z
1/2-x,1/2-y,-z
1/2-x,1/2+y,z
1/2-x,1/2-y,1/2+z
1/2-x,1/2+y,1/2-z

loop_
_atom_site_label
_atom_site_type_symbol
_atom_site_symmetry_multiplicity
_atom_site_Wyckoff_symbol
_atom_site_fract_x
_atom_site_fract_y
_atom_site_fract_z
_atom_site_occupancy
_atom_site_attached_hydrogens
_atom_site_calc_flag
Ce1 Ce0 8 g 0.34547(6) 0.32828(8) 0.25 1. 0 d
Pd1 Pd0 16 h 0.17109(5) 0.17061(8) 0.08478(8) 1. 0 d
Pd2 Pd0 8 f 0. 0.3323(1) 0.5268(1) 1. 0 d
Pd3 Pd0 4 c 0. 0.1457(2) 0.25 1. 0 d
Pd4 Pd0 8 g 0.09840(8) 0.4582(1) 0.25 1. 0 d
Sb1 Sb0 4 a 0. 0. 0. 1. 0 d
Sb2 Sb0 8 e 0.32369(6) 0. 0. 1. 0 d

loop_
_atom_type_symbol
_atom_type_oxidation_number
Ce0 0.000
Pd0 0.000
Sb0 0.000
